data_7704302
loop_
_publ_author_name
'Li, Yue'
'Liu, Min'
'Yao, Zi-Shuo'
'Tao, Jun'

_publ_section_title
;
 Temperature-dependent hysteretic two-step spin crossover in
 two-dimensional Hofmann-type compounds.
;
_journal_issue 21
_journal_name_full 'Dalton transactions (Cambridge, England : 2003)'
_journal_page_first 7245
_journal_page_last 7251
_journal_paper_doi 10.1039/d0dt00866d
_journal_volume 49
_journal_year 2020
_chemical_formula_moiety 'C28 H20 Fe N8 Pt'
_chemical_formula_sum 'C28 H20 Fe N8 Pt'
_chemical_formula_weight 719.46
_space_group_crystal_system orthorhombic
_space_group_IT_number 65
_space_group_name_Hall '-C 2 2'
_space_group_name_H-M_alt 'C m m m'
_atom_sites_solution_hydrogens geom
_atom_sites_solution_primary direct
_audit_creation_date 2020-04-27
_audit_creation_method
;
Olex2 1.2
(compiled 2018.05.29 svn.r3508 for OlexSys, GUI svn.r5506)
;
_audit_update_record
;
2020-04-29 deposited with the CCDC.	2020-05-05 downloaded from the CCDC.
;
_cell_angle_alpha 90
_cell_angle_beta 90
_cell_angle_gamma 90
_cell_formula_units_Z 2
_cell_length_a 7.2305(3)
_cell_length_b 28.3930(14)
_cell_length_c 7.3865(5)
_cell_measurement_reflns_used 5306
_cell_measurement_temperature 190
_cell_measurement_theta_max 29.7000
_cell_measurement_theta_min 3.5650
_cell_volume 1516.42(14)
_computing_cell_refinement 'CrysAlisPro 1.171.39.29d (Rigaku OD, 2017)'
_computing_data_collection 'CrysAlisPro 1.171.39.29d (Rigaku OD, 2017)'
_computing_data_reduction 'CrysAlisPro 1.171.39.29d (Rigaku OD, 2017)'
_computing_molecular_graphics 'Olex2 (Dolomanov et al., 2009)'
_computing_publication_material 'Olex2 (Dolomanov et al., 2009)'
_computing_structure_refinement 'ShelXL (Sheldrick, 2015)'
_computing_structure_solution 'ShelXS (Sheldrick, 2008)'
_diffrn_ambient_temperature 190
_diffrn_detector 'CCD plate'
_diffrn_measured_fraction_theta_full 0.994
_diffrn_measured_fraction_theta_max 0.943
_diffrn_measurement_details
;
List of Runs (angles in degrees, time in seconds):

  # Type    Start    End  Width  t~exp~   \w     \q     \k     \f   Frames
#--------------------------------------------------------------------------
  1  \w      9.00  34.00   0.50   23.00    --    0.00  58.00  40.00   50
  2  \w    -58.00 -33.00   0.50   23.00    --    0.00 -58.00-100.00   50
  3  \w    -41.00 -14.00   0.50   23.00    --    0.00 -82.00-120.00   54
  4  \w    -58.00  17.00   0.50   23.00    --    0.00 -82.00 -30.00  150
  5  \w    -56.00 -29.00   0.50   23.00    --    0.00 -82.00  60.00   54
  6  \w    -76.00  22.00   0.50   23.00    --    0.00 -77.00-180.00  196
  7  \w    -60.00 -32.00   0.50   23.00    --    0.00 -82.00  30.00   56
;
_diffrn_measurement_device 'four-circle diffractometer'
_diffrn_measurement_device_type 'XtaLAB AFC12 (RINC): Kappa single'
_diffrn_measurement_method '\w scans'
_diffrn_orient_matrix_type 'CrysAlisPro convention (1999,Acta A55,543-557)'
_diffrn_orient_matrix_UB_11 0.0575464000
_diffrn_orient_matrix_UB_12 0.0586468000
_diffrn_orient_matrix_UB_13 -0.0132987000
_diffrn_orient_matrix_UB_21 -0.0323841000
_diffrn_orient_matrix_UB_22 -0.0407231000
_diffrn_orient_matrix_UB_23 -0.0211264000
_diffrn_orient_matrix_UB_31 -0.0697448000
_diffrn_orient_matrix_UB_32 0.0672066000
_diffrn_orient_matrix_UB_33 -0.0011783000
_diffrn_radiation_monochromator graphite
_diffrn_radiation_probe x-ray
_diffrn_radiation_type MoK\a
_diffrn_radiation_wavelength 0.71073
_diffrn_reflns_av_R_equivalents 0.0860
_diffrn_reflns_av_unetI/netI 0.0424
_diffrn_reflns_Laue_measured_fraction_full 0.994
_diffrn_reflns_Laue_measured_fraction_max 0.943
_diffrn_reflns_limit_h_max 9
_diffrn_reflns_limit_h_min -9
_diffrn_reflns_limit_k_max 38
_diffrn_reflns_limit_k_min -35
_diffrn_reflns_limit_l_max 10
_diffrn_reflns_limit_l_min -10
_diffrn_reflns_number 9060
_diffrn_reflns_point_group_measured_fraction_full 0.994
_diffrn_reflns_point_group_measured_fraction_max 0.943
_diffrn_reflns_theta_full 25.242
_diffrn_reflns_theta_max 29.632
_diffrn_reflns_theta_min 3.546
_diffrn_source 'fine-focus sealed X-ray tube'
_diffrn_source_type 'Enhance (Mo) X-ray Source'
_exptl_absorpt_coefficient_mu 5.115
_exptl_absorpt_correction_T_max 1.00000
_exptl_absorpt_correction_T_min 0.47437
_exptl_absorpt_correction_type multi-scan
_exptl_absorpt_process_details
;
CrysAlisPro 1.171.39.29d (Rigaku Oxford Diffraction, 2017)
Empirical absorption correction using spherical harmonics,
 implemented in SCALE3 ABSPACK scaling algorithm.
;
_exptl_crystal_colour 'clear reddish red'
_exptl_crystal_colour_lustre clear
_exptl_crystal_colour_modifier reddish
_exptl_crystal_colour_primary red
_exptl_crystal_density_diffrn 1.576
_exptl_crystal_description plate
_exptl_crystal_F_000 696
_exptl_crystal_size_max 0.1
_exptl_crystal_size_mid 0.1
_exptl_crystal_size_min 0.02
_platon_squeeze_details TITL
_refine_diff_density_max 2.636
_refine_diff_density_min -1.407
_refine_diff_density_rms 0.202
_refine_ls_extinction_method none
_refine_ls_goodness_of_fit_ref 1.067
_refine_ls_hydrogen_treatment constr
_refine_ls_matrix_type full
_refine_ls_number_parameters 121
_refine_ls_number_reflns 1183
_refine_ls_number_restraints 199
_refine_ls_restrained_S_all 2.233
_refine_ls_R_factor_all 0.0491
_refine_ls_R_factor_gt 0.0451
_refine_ls_shift/su_max 0.000
_refine_ls_shift/su_mean 0.000
_refine_ls_structure_factor_coef Fsqd
_refine_ls_weighting_details 'w=1/[\s^2^(Fo^2^)+(0.0747P)^2^+8.3153P] where P=(Fo^2^+2Fc^2^)/3'
_refine_ls_weighting_scheme calc
_refine_ls_wR_factor_gt 0.1157
_refine_ls_wR_factor_ref 0.1176
_reflns_Friedel_coverage 0.000
_reflns_number_gt 1108
_reflns_number_total 1183
_reflns_threshold_expression 'I > 2\s(I)'
_cod_data_source_file d0dt00866d2.cif
_cod_data_source_block compound2_190K
_cod_depositor_comments 'Adding full bibliography for 7704300--7704305.cif.'
_cod_database_code 7704302
_shelx_shelxl_version_number 2014/7
_shelx_space_group_comment
;
The symmetry employed for this shelxl refinement is uniquely defined
by the following loop, which should always be used as a source of
symmetry information in preference to the above space-group names.
They are only intended as comments.
;
_reflns_odcompleteness_completeness 99.46
_reflns_odcompleteness_iscentric 1
_reflns_odcompleteness_theta 26.32
_olex2_refinement_description
;
1. Fixed Uiso
 At 1.2 times of:
  All C(H) groups
2. Restrained distances
 Fe1-N1
 2.09 with sigma of 0.02
 C3-C6
 1.5 with sigma of 0.02
 C6-C7
 1.38 with sigma of 0.02
 C7-C8
 1.5 with sigma of 0.02
 C10-C9 = C11-C8 = C12-N2
 1.38 with sigma of 0.02
3. Restrained planarity
 N1, C5, C4, C3, C2, C1, C10, C9, C11, C8
 with sigma of 0.1
 N1, C5, C4, C3, C2, C1, C10, C9, C11, C8, C7, C6, C12, N2
 with sigma of 0.1
4. Uiso/Uaniso restraints and constraints
N1 \\sim C5 \\sim C4 \\sim C3 \\sim C2 \\sim C1 \\sim C10 \\sim C9 \\sim C8
\\sim N2 \\sim C12 \\sim C11 \\sim C7 \\sim C6: within 2A with sigma of 0.04
and sigma for terminal atoms of 0.08
Uanis(N1) \\sim Ueq, Uanis(C5) \\sim Ueq, Uanis(C4) \\sim Ueq, Uanis(C3) \\sim
Ueq, Uanis(C2) \\sim Ueq, Uanis(C1) \\sim Ueq, Uanis(C10) \\sim Ueq, Uanis(C9)
\\sim Ueq, Uanis(C8) \\sim Ueq, Uanis(N2) \\sim Ueq, Uanis(C12) \\sim Ueq,
Uanis(C11) \\sim Ueq, Uanis(C7) \\sim Ueq, Uanis(C6) \\sim Ueq: with sigma of
0.01 and sigma for terminal atoms of 0.02
5. Others
 Fixed Sof: N1(0.25) C5(0.25) H5(0.25) C4(0.25) H4(0.25) C3(0.25) C2(0.25)
 H2(0.25) C1(0.25) H1(0.25) C10(0.25) H10(0.25) C9(0.25) H9(0.25) C8(0.25)
 N2(0.25) C12(0.25) H12(0.25) C11(0.25) H11(0.25) C7(0.25) H7(0.25) C6(0.25)
 H6(0.25)
6.a Aromatic/amide H refined with riding coordinates:
 C5(H5), C4(H4), C2(H2), C1(H1), C10(H10), C9(H9), C12(H12), C11(H11), C7(H7),
 C6(H6)
6.b Fitted hexagon refined as free rotating group:
 N1(C5,C4,C3,C2,C1), C10(C9,C8,N2,C12,C11)
;
_olex2_submission_special_instructions 'No special instructions were received'
_oxdiff_exptl_absorpt_empirical_details
;
Empirical correction (ABSPACK) includes:
- Absorption correction using spherical harmonics
- Frame scaling
;
_oxdiff_exptl_absorpt_empirical_full_max 3.836
_oxdiff_exptl_absorpt_empirical_full_min 0.288

loop_
_space_group_symop_operation_xyz
'x, y, z'
'-x, -y, z'
'-x, y, -z'
'x, -y, -z'
'x+1/2, y+1/2, z'
'-x+1/2, -y+1/2, z'
'-x+1/2, y+1/2, -z'
'x+1/2, -y+1/2, -z'
'-x, -y, -z'
'x, y, -z'
'x, -y, z'
'-x, y, z'
'-x+1/2, -y+1/2, -z'
'x+1/2, y+1/2, -z'
'x+1/2, -y+1/2, z'
'-x+1/2, y+1/2, z'

loop_
_atom_site_label
_atom_site_type_symbol
_atom_site_fract_x
_atom_site_fract_y
_atom_site_fract_z
_atom_site_U_iso_or_equiv
_atom_site_adp_type
_atom_site_occupancy
_atom_site_site_symmetry_order
_atom_site_calc_flag
_atom_site_refinement_flags_posn
_atom_site_refinement_flags_adp
_atom_site_refinement_flags_occupancy
_atom_site_disorder_assembly
_atom_site_disorder_group
Pt1 Pt 0.5000 0.5000 1.0000 0.0341(2) Uani 1 8 d S T P A .
Fe1 Fe 0.0000 0.5000 0.5000 0.0240(4) Uani 1 8 d DS T P . .
N3 N 0.1973(8) 0.5000 0.6950(10) 0.0379(13) Uani 1 2 d S T P A .
C13 C 0.3055(9) 0.5000 0.8072(11) 0.0370(15) Uani 1 2 d S T P . .
N1 N 0.000(4) 0.5730(2) 0.5303(15) 0.032(3) Uani 0.25 1 d DS TU P A -1
C5 C 0.020(5) 0.5999(4) 0.3742(12) 0.036(5) Uani 0.25 1 d G U . A -1
H5 H 0.0340 0.5851 0.2626 0.043 Uiso 0.25 1 calc R . . A -1
C4 C 0.017(4) 0.6487(3) 0.3848(12) 0.050(5) Uani 0.25 1 d G U . A -1
H4 H 0.0304 0.6667 0.2804 0.060 Uiso 0.25 1 calc R . . A -1
C3 C -0.004(3) 0.6707(2) 0.5516(14) 0.050(4) Uani 0.25 1 d DG U . A -1
C2 C -0.024(4) 0.6438(4) 0.7078(11) 0.046(6) Uani 0.25 1 d G U . A -1
H2 H -0.0380 0.6586 0.8193 0.055 Uiso 0.25 1 calc R . . A -1
C1 C -0.021(4) 0.5950(3) 0.6971(12) 0.043(6) Uani 0.25 1 d G U . A -1
H1 H -0.0345 0.5770 0.8015 0.052 Uiso 0.25 1 calc R . . A -1
C10 C -0.021(5) 0.8789(4) 0.6190(13) 0.061(7) Uani 0.25 1 d D U . A -1
H10 H -0.0397 0.8954 0.7262 0.073 Uiso 0.25 1 calc R . . A -1
C9 C -0.022(5) 0.8299(4) 0.6199(13) 0.058(7) Uani 0.25 1 d DG U . A -1
H9 H -0.0402 0.8137 0.7277 0.070 Uiso 0.25 1 calc R . . A -1
C8 C 0.006(4) 0.8052(3) 0.4596(16) 0.046(4) Uani 0.25 1 d DG U . A -1
N2 N 0.033(3) 0.8295(4) 0.2984(13) 0.059(6) Uani 0.25 1 d DG U . A -1
C12 C 0.034(4) 0.8784(4) 0.2975(12) 0.061(7) Uani 0.25 1 d DG U . A -1
H12 H 0.0520 0.8947 0.1897 0.073 Uiso 0.25 1 calc R . . A -1
C11 C 0.006(5) 0.9031(3) 0.4578(16) 0.046(4) Uani 0.25 1 d DG U . A -1
H11 H 0.0064 0.9359 0.4572 0.055 Uiso 0.25 1 calc R . . A -1
C7 C 0.011(7) 0.7536(5) 0.445(2) 0.053(5) Uani 0.25 1 d D U . A -1
H7 H 0.0294 0.7410 0.3298 0.063 Uiso 0.25 1 calc R . . A -1
C6 C -0.009(8) 0.7229(5) 0.583(3) 0.060(5) Uani 0.25 1 d D U . A -1
H6 H -0.0254 0.7344 0.6995 0.072 Uiso 0.25 1 calc R . . A -1

loop_
_atom_site_aniso_label
_atom_site_aniso_U_11
_atom_site_aniso_U_22
_atom_site_aniso_U_33
_atom_site_aniso_U_23
_atom_site_aniso_U_13
_atom_site_aniso_U_12
Pt1 0.0101(2) 0.0347(3) 0.0576(4) 0.000 0.000 0.000
Fe1 0.0101(7) 0.0229(7) 0.0389(9) 0.000 0.000 0.000
N3 0.018(3) 0.041(3) 0.054(4) 0.000 0.005(2) 0.000
C13 0.013(3) 0.043(4) 0.055(4) 0.000 0.005(3) 0.000
N1 0.019(4) 0.040(4) 0.036(9) 0.003(4) 0.000(10) 0.000(10)
C5 0.025(10) 0.042(7) 0.040(8) 0.007(6) 0.005(7) 0.007(7)
C4 0.041(9) 0.053(8) 0.057(9) 0.005(7) 0.008(9) 0.001(8)
C3 0.039(6) 0.045(6) 0.065(9) 0.004(5) 0.000(10) 0.002(10)
C2 0.041(11) 0.039(7) 0.058(8) -0.006(6) -0.003(8) -0.002(7)
C1 0.038(10) 0.039(7) 0.053(9) 0.000(6) -0.007(8) -0.007(7)
C10 0.060(11) 0.061(9) 0.063(10) -0.009(7) 0.006(9) 0.001(9)
C9 0.059(11) 0.058(8) 0.058(9) 0.003(7) 0.004(9) -0.007(8)
C8 0.036(6) 0.039(5) 0.064(10) 0.010(5) 0.001(9) -0.001(9)
N2 0.061(11) 0.049(7) 0.066(9) -0.002(7) -0.004(8) 0.003(7)
C12 0.059(12) 0.054(8) 0.068(10) 0.001(7) -0.002(8) 0.009(8)
C11 0.042(7) 0.038(5) 0.057(10) -0.006(5) 0.001(10) 0.000(9)
C7 0.047(9) 0.033(6) 0.077(9) 0.002(5) -0.002(9) -0.005(9)
C6 0.052(9) 0.043(7) 0.085(9) -0.002(6) 0.000(10) -0.001(10)

loop_
_atom_type_symbol
_atom_type_description
_atom_type_scat_dispersion_real
_atom_type_scat_dispersion_imag
_atom_type_scat_source
C C 0.0033 0.0016 'International Tables Vol C Tables 4.2.6.8 and 6.1.1.4'
H H 0.0000 0.0000 'International Tables Vol C Tables 4.2.6.8 and 6.1.1.4'
Fe Fe 0.3463 0.8444 'International Tables Vol C Tables 4.2.6.8 and 6.1.1.4'
N N 0.0061 0.0033 'International Tables Vol C Tables 4.2.6.8 and 6.1.1.4'
Pt Pt -1.7033 8.3905 'International Tables Vol C Tables 4.2.6.8 and 6.1.1.4'

loop_
_geom_angle_atom_site_label_1
_geom_angle_atom_site_label_2
_geom_angle_atom_site_label_3
_geom_angle
_geom_angle_site_symmetry_1
_geom_angle_site_symmetry_3
_geom_angle_publ_flag
C13 Pt1 C13 89.3(4) 9_667 10_557 ?
C13 Pt1 C13 90.7(4) 10_557 . ?
C13 Pt1 C13 180.0 9_667 . ?
C13 Pt1 C13 90.7(4) 9_667 2_665 ?
C13 Pt1 C13 180.0 10_557 2_665 ?
C13 Pt1 C13 89.3(4) 2_665 . ?
N3 Fe1 N3 89.5(4) 9_566 10_556 ?
N3 Fe1 N3 89.5(4) 2_565 . ?
N3 Fe1 N3 90.5(4) 10_556 . ?
N3 Fe1 N3 90.5(4) 9_566 2_565 ?
N3 Fe1 N3 180.0 10_556 2_565 ?
N3 Fe1 N3 180.0 9_566 . ?
N3 Fe1 N1 94.4(6) 9_566 . ?
N3 Fe1 N1 85.6(6) 2_565 . ?
N3 Fe1 N1 94.4(6) 10_556 . ?
N3 Fe1 N1 85.6(6) . . ?
C13 N3 Fe1 178.6(7) . . ?
N3 C13 Pt1 178.7(7) . . ?
C5 N1 Fe1 117.2(6) . . ?
C5 N1 C1 120.0 . . ?
C1 N1 Fe1 122.8(6) . . ?
N1 C5 C4 120.0 . . ?
C5 C4 C3 120.0 . . ?
C4 C3 C6 125.6(11) . . ?
C2 C3 C4 120.0 . . ?
C2 C3 C6 114.4(11) . . ?
C1 C2 C3 120.0 . . ?
C2 C1 N1 120.0 . . ?
C9 C10 C11 120.0 . . ?
C8 C9 C10 120.0 . . ?
C9 C8 N2 120.0 . . ?
C9 C8 C7 124.8(11) . . ?
N2 C8 C7 115.2(11) . . ?
C12 N2 C8 120.0 . . ?
N2 C12 C11 120.0 . . ?
C12 C11 C10 120.0 . . ?
C6 C7 C8 125.7(15) . . ?
C7 C6 C3 121.3(16) . . ?

loop_
_geom_bond_atom_site_label_1
_geom_bond_atom_site_label_2
_geom_bond_distance
_geom_bond_site_symmetry_2
_geom_bond_publ_flag
Pt1 C13 2.001(8) 9_667 ?
Pt1 C13 2.001(8) 2_665 ?
Pt1 C13 2.001(8) 10_557 ?
Pt1 C13 2.001(8) . ?
Fe1 N3 2.027(7) 9_566 ?
Fe1 N3 2.027(7) . ?
Fe1 N3 2.027(7) 2_565 ?
Fe1 N3 2.027(7) 10_556 ?
Fe1 N1 2.084(7) . ?
N3 C13 1.140(12) . ?
N1 C5 1.3900 . ?
N1 C1 1.3900 . ?
C5 C4 1.3900 . ?
C4 C3 1.3900 . ?
C3 C2 1.3900 . ?
C3 C6 1.501(15) . ?
C2 C1 1.3900 . ?
C10 C9 1.3900 . ?
C10 C11 1.3900 . ?
C9 C8 1.3900 . ?
C8 N2 1.3900 . ?
C8 C7 1.470(14) . ?
N2 C12 1.3900 . ?
C12 C11 1.3900 . ?
C7 C6 1.349(17) . ?

loop_
_platon_squeeze_void_nr
_platon_squeeze_void_average_x
_platon_squeeze_void_average_y
_platon_squeeze_void_average_z
_platon_squeeze_void_volume
_platon_squeeze_void_count_electrons
_platon_squeeze_void_content
1 -0.016 0.250 0.000 189 29 ' '
2 -0.015 0.750 0.000 189 29 ' '
